data_4118134
loop_
_publ_author_name
'Rui Zhang'
'Lin Zhu'
'Guifeng Liu'
'Huimin Dai'
'Zhenzhong Lu'
'Jianbo Zhao'
'Hong Yan'

_publ_section_title
;
 Cobalt-Promoted B-H and C-H Activation: Facile B-C Coupling of
 Carboranedithiolate and Cyclopentadienyl
;
_journal_name_full 'Journal of the American Chemical Society'
_journal_page_first 10341
_journal_page_last 10344
_journal_paper_doi 10.1021/ja303334t
_journal_volume 134
_journal_year 2012
_chemical_formula_moiety 'C22 H37 B20 Co O4 S4'
_chemical_formula_sum 'C22 H37 B20 Co O4 S4'
_chemical_formula_weight 768.93
_chemical_name_systematic
; 
 ? 
;
_space_group_IT_number 15
_symmetry_cell_setting monoclinic
_symmetry_space_group_name_Hall '-C 2yc'
_symmetry_space_group_name_H-M 'C 1 2/c 1'
_atom_sites_solution_hydrogens geom
_atom_sites_solution_primary direct
_atom_sites_solution_secondary difmap
_audit_creation_method SHELXL-97
_cell_angle_alpha 90.00
_cell_angle_beta 113.668(2)
_cell_angle_gamma 90.00
_cell_formula_units_Z 8
_cell_length_a 24.766(3)
_cell_length_b 12.8891(15)
_cell_length_c 25.154(4)
_cell_measurement_reflns_used 2277
_cell_measurement_temperature 291(2)
_cell_measurement_theta_max 22.571
_cell_measurement_theta_min 2.274
_cell_volume 7354.1(17)
_computing_cell_refinement SMART
_computing_data_collection 'SMART (Bruker, 2000)'
_computing_data_reduction 'SAINT (Bruker, 2000)'
_computing_molecular_graphics SHELXTL
_computing_publication_material SHELXTL
_computing_structure_refinement SHELXTL
_computing_structure_solution 'SHELXTL (Bruker, 2000)'
_diffrn_ambient_temperature 291(2)
_diffrn_measured_fraction_theta_full 0.997
_diffrn_measured_fraction_theta_max 0.997
_diffrn_measurement_device_type 'Bruker Smart Apex CCD'
_diffrn_measurement_method 'phi and omega scans'
_diffrn_radiation_monochromator graphite
_diffrn_radiation_source 'sealed tube'
_diffrn_radiation_type MoK\a
_diffrn_radiation_wavelength 0.71073
_diffrn_reflns_av_R_equivalents 0.0880
_diffrn_reflns_av_sigmaI/netI 0.1213
_diffrn_reflns_limit_h_max 30
_diffrn_reflns_limit_h_min -30
_diffrn_reflns_limit_k_max 14
_diffrn_reflns_limit_k_min -15
_diffrn_reflns_limit_l_max 17
_diffrn_reflns_limit_l_min -31
_diffrn_reflns_number 19769
_diffrn_reflns_theta_full 26.00
_diffrn_reflns_theta_max 26.00
_diffrn_reflns_theta_min 1.82
_exptl_absorpt_coefficient_mu 0.726
_exptl_absorpt_correction_T_max 0.840
_exptl_absorpt_correction_T_min 0.781
_exptl_absorpt_correction_type multi-scan
_exptl_absorpt_process_details 'SADABS; Bruker, 2000'
_exptl_crystal_colour Black
_exptl_crystal_density_diffrn 1.389
_exptl_crystal_description Block
_exptl_crystal_F_000 3136
_exptl_crystal_size_max 0.34
_exptl_crystal_size_mid 0.30
_exptl_crystal_size_min 0.24
_refine_diff_density_max 0.372
_refine_diff_density_min -0.334
_refine_diff_density_rms 0.072
_refine_ls_extinction_method none
_refine_ls_goodness_of_fit_ref 0.815
_refine_ls_hydrogen_treatment constr
_refine_ls_matrix_type full
_refine_ls_number_parameters 481
_refine_ls_number_reflns 7206
_refine_ls_number_restraints 38
_refine_ls_restrained_S_all 0.826
_refine_ls_R_factor_all 0.1026
_refine_ls_R_factor_gt 0.0459
_refine_ls_shift/su_max 0.005
_refine_ls_shift/su_mean 0.000
_refine_ls_structure_factor_coef Fsqd
_refine_ls_weighting_details 'calc w=1/[\s^2^(Fo^2^)+(0.0230P)^2^+0.0000P] where P=(Fo^2^+2Fc^2^)/3'
_refine_ls_weighting_scheme calc
_refine_ls_wR_factor_gt 0.0755
_refine_ls_wR_factor_ref 0.0892
_reflns_number_gt 3623
_reflns_number_total 7206
_reflns_threshold_expression >2sigma(I)
_cod_data_source_file ja303334t_si_001_6.cif
_cod_data_source_block 4g
_cod_original_cell_volume 7353.9(17)
_cod_original_sg_symbol_H-M 'C 2/c'
_cod_database_code 4118134

loop_
_symmetry_equiv_pos_as_xyz
'x, y, z'
'-x, y, -z+1/2'
'x+1/2, y+1/2, z'
'-x+1/2, y+1/2, -z+1/2'
'-x, -y, -z'
'x, -y, z-1/2'
'-x+1/2, -y+1/2, -z'
'x+1/2, -y+1/2, z-1/2'

loop_
_atom_site_label
_atom_site_type_symbol
_atom_site_fract_x
_atom_site_fract_y
_atom_site_fract_z
_atom_site_U_iso_or_equiv
_atom_site_adp_type
_atom_site_occupancy
_atom_site_symmetry_multiplicity
_atom_site_calc_flag
_atom_site_refinement_flags
_atom_site_disorder_assembly
_atom_site_disorder_group
B3 B 0.57804(19) 0.8763(3) 0.48802(17) 0.0432(11) Uani 1 1 d . . .
B4 B 0.6107(2) 0.7657(3) 0.53271(18) 0.0530(13) Uani 1 1 d . . .
H4 H 0.6515 0.7730 0.5722 0.064 Uiso 1 1 calc R . .
B5 B 0.50106(19) 0.8544(4) 0.45395(19) 0.0533(12) Uani 1 1 d . . .
H5 H 0.4701 0.9200 0.4421 0.064 Uiso 1 1 calc R . .
B6 B 0.55670(19) 0.6899(3) 0.41640(19) 0.0502(12) Uani 1 1 d . . .
H6B H 0.5625 0.6497 0.3805 0.060 Uiso 1 1 calc R . .
B7 B 0.5980(2) 0.6527(3) 0.48893(18) 0.0552(13) Uani 1 1 d . . .
H7B H 0.6300 0.5887 0.4999 0.066 Uiso 1 1 calc R . .
B8 B 0.4874(2) 0.7393(4) 0.4104(2) 0.0576(13) Uani 1 1 d . . .
H8B H 0.4473 0.7303 0.3704 0.069 Uiso 1 1 calc R . .
B9 B 0.5209(2) 0.6330(4) 0.4571(2) 0.0612(14) Uani 1 1 d . . .
H9B H 0.5022 0.5543 0.4477 0.073 Uiso 1 1 calc R . .
B10 B 0.4863(2) 0.7331(4) 0.4802(2) 0.0633(14) Uani 1 1 d . . .
H10B H 0.4450 0.7199 0.4858 0.076 Uiso 1 1 calc R . .
B11 B 0.5541(2) 0.6801(4) 0.5287(2) 0.0654(15) Uani 1 1 d . . .
H11B H 0.5569 0.6326 0.5661 0.079 Uiso 1 1 calc R . .
B12 B 0.5428(2) 0.8161(4) 0.52746(19) 0.0566(13) Uani 1 1 d . . .
H12 H 0.5385 0.8567 0.5640 0.068 Uiso 1 1 calc R . .
B13 B 0.71194(19) 0.9331(3) 0.29243(18) 0.0440(11) Uani 1 1 d . . .
B14 B 0.7360(2) 0.9757(4) 0.2378(2) 0.0589(14) Uani 1 1 d . . .
H14 H 0.7271 0.9304 0.1981 0.071 Uiso 1 1 calc R . .
B15 B 0.7351(2) 1.1142(4) 0.2382(2) 0.0676(15) Uani 1 1 d . . .
H15 H 0.7258 1.1602 0.1987 0.081 Uiso 1 1 calc R . .
B16 B 0.7094(2) 1.1524(3) 0.29318(17) 0.0516(12) Uani 1 1 d . . .
H16B H 0.6816 1.2210 0.2888 0.062 Uiso 1 1 calc R . .
B17 B 0.76307(19) 1.1131(3) 0.3615(2) 0.0558(13) Uani 1 1 d . . .
H17B H 0.7716 1.1582 0.4012 0.067 Uiso 1 1 calc R . .
B18 B 0.76565(18) 0.9766(3) 0.3618(2) 0.0515(12) Uani 1 1 d . . .
H18B H 0.7761 0.9320 0.4020 0.062 Uiso 1 1 calc R . .
B19 B 0.7880(2) 0.9341(4) 0.3063(2) 0.0595(14) Uani 1 1 d . . .
H19B H 0.8127 0.8615 0.3107 0.071 Uiso 1 1 calc R . .
B20 B 0.8019(2) 1.0465(4) 0.2733(2) 0.0722(16) Uani 1 1 d . . .
H20B H 0.8366 1.0477 0.2564 0.087 Uiso 1 1 calc R . .
B21 B 0.7851(2) 1.1571(4) 0.3062(2) 0.0682(15) Uani 1 1 d . . .
H21 H 0.8082 1.2315 0.3102 0.082 Uiso 1 1 calc R . .
B22 B 0.8202(2) 1.0471(4) 0.3487(2) 0.0703(15) Uani 1 1 d . . .
H22 H 0.8664 1.0489 0.3803 0.084 Uiso 1 1 calc R . .
O1 O 0.80181(13) 0.9665(2) 0.56899(13) 0.0951(11) Uani 1 1 d . A .
O3 O 0.46237(14) 1.3131(3) 0.18280(15) 0.1128(13) Uani 1 1 d . . .
O4 O 0.54861(15) 1.3637(3) 0.18567(14) 0.0926(10) Uani 1 1 d . . .
S1 S 0.66896(4) 0.82197(7) 0.44960(4) 0.0404(2) Uani 1 1 d . . .
S2 S 0.54257(4) 0.89222(7) 0.35551(4) 0.0450(3) Uani 1 1 d . . .
S3 S 0.64072(4) 1.02765(7) 0.34616(4) 0.0424(2) Uani 1 1 d . . .
S4 S 0.60988(5) 1.03648(8) 0.20079(4) 0.0621(3) Uani 1 1 d . . .
C1 C 0.60693(15) 0.7733(3) 0.46315(14) 0.0412(9) Uani 1 1 d . . .
Co1 Co 0.63009(2) 0.85323(4) 0.352013(19) 0.03855(15) Uani 1 1 d . . .
C2 C 0.54310(15) 0.8218(3) 0.41666(14) 0.0431(9) Uani 1 1 d . . .
C3 C 0.70205(15) 1.0419(3) 0.32742(14) 0.0435(9) Uani 1 1 d . . .
C4 C 0.68434(16) 1.0438(3) 0.25042(15) 0.0474(10) Uani 1 1 d . . .
C5 C 0.67215(15) 0.8400(3) 0.29566(14) 0.0393(9) Uani 1 1 d . . .
C6 C 0.61005(16) 0.8209(3) 0.26620(14) 0.0460(10) Uani 1 1 d . . .
H6 H 0.5822 0.8613 0.2386 0.055 Uiso 1 1 d R . .
C7 C 0.59532(17) 0.7332(3) 0.29109(15) 0.0523(10) Uani 1 1 d . . .
H7 H 0.5588 0.6982 0.2863 0.063 Uiso 1 1 d R . .
C8 C 0.64607(17) 0.6973(3) 0.33642(16) 0.0490(10) Uani 1 1 d U . .
H8 H 0.6513 0.6413 0.3624 0.059 Uiso 1 1 d R . .
C9 C 0.69317(16) 0.7626(3) 0.33881(14) 0.0428(9) Uani 1 1 d U . .
H9 H 0.7368 0.7567 0.3753 0.051 Uiso 1 1 d R . .
C10 C 0.68087(15) 0.9306(2) 0.50169(14) 0.0410(9) Uani 1 1 d . . .
H10 H 0.7056 0.8925 0.5432 0.049 Uiso 1 1 d R . .
C11 C 0.71251(15) 1.0298(3) 0.49533(14) 0.0447(9) Uani 1 1 d . A .
H11 H 0.7077 1.0324 0.4566 0.054 Uiso 1 1 d R . .
C14 C 0.62079(15) 0.9708(3) 0.50172(14) 0.0426(9) Uani 1 1 d . . .
C15 C 0.61099(15) 1.0704(3) 0.46613(15) 0.0455(9) Uani 1 1 d . . .
H15A H 0.6071 1.0734 0.4227 0.055 Uiso 1 1 d R . .
H15B H 0.5809 1.1221 0.4714 0.055 Uiso 1 1 d R . .
C16 C 0.67166(16) 1.1164(3) 0.50275(15) 0.0499(10) Uani 1 1 d . . .
H16 H 0.6808 1.1942 0.4979 0.060 Uiso 1 1 d R . .
C17 C 0.67292(18) 1.1025(3) 0.56303(16) 0.0593(11) Uani 1 1 d . . .
H17 H 0.7003 1.1386 0.6007 0.071 Uiso 1 1 d R . .
C18 C 0.64313(17) 1.0180(3) 0.56311(15) 0.0554(11) Uani 1 1 d . . .
H18 H 0.6303 0.9841 0.5953 0.066 Uiso 1 1 d R . .
C19 C 0.58526(18) 1.1650(3) 0.19564(14) 0.0586(11) Uani 1 1 d . . .
H19 H 0.6174 1.2181 0.1973 0.070 Uiso 1 1 d R . .
C20 C 0.5327(2) 1.1858(4) 0.19092(17) 0.0740(13) Uani 1 1 d . . .
H20 H 0.5011 1.1517 0.1997 0.089 Uiso 1 1 d R . .
C21 C 0.5107(2) 1.2921(5) 0.1853(2) 0.0866(16) Uani 1 1 d . . .
C22 C 0.5297(2) 1.4693(4) 0.1827(2) 0.122(2) Uani 1 1 d . . .
H22A H 0.4887 1.4741 0.1575 0.184 Uiso 1 1 calc R . .
H22B H 0.5524 1.5118 0.1679 0.184 Uiso 1 1 calc R . .
H22C H 0.5355 1.4927 0.2208 0.184 Uiso 1 1 calc R . .
C12 C 0.77511(18) 1.0338(4) 0.53876(18) 0.0591(11) Uani 1 1 d . . .
O2A O 0.7902(3) 1.1357(6) 0.5496(3) 0.069(2) Uani 0.50 1 d PU A 1
C13A C 0.8420(2) 1.1503(9) 0.5921(4) 0.103(4) Uani 0.50 1 d PDU A 1
H13A H 0.8406 1.1291 0.6281 0.155 Uiso 0.50 1 calc PR A 1
H13B H 0.8522 1.2225 0.5942 0.155 Uiso 0.50 1 calc PR A 1
H13C H 0.8711 1.1101 0.5851 0.155 Uiso 0.50 1 calc PR A 1
O2B O 0.8061(4) 1.1095(7) 0.5261(4) 0.086(3) Uani 0.50 1 d PU A 2
C13B C 0.8676(3) 1.1281(8) 0.5693(4) 0.095(4) Uani 0.50 1 d PU A 2
H13D H 0.8698 1.1152 0.6077 0.142 Uiso 0.50 1 calc PR A 2
H13E H 0.8785 1.1988 0.5666 0.142 Uiso 0.50 1 calc PR A 2
H13F H 0.8942 1.0824 0.5615 0.142 Uiso 0.50 1 calc PR A 2

loop_
_atom_site_aniso_label
_atom_site_aniso_U_11
_atom_site_aniso_U_22
_atom_site_aniso_U_33
_atom_site_aniso_U_23
_atom_site_aniso_U_13
_atom_site_aniso_U_12
B3 0.054(3) 0.044(3) 0.037(3) 0.000(2) 0.024(2) 0.005(2)
B4 0.074(3) 0.053(3) 0.037(3) 0.009(2) 0.028(3) -0.001(3)
B5 0.057(3) 0.056(3) 0.062(3) -0.004(3) 0.040(3) 0.001(3)
B6 0.060(3) 0.038(3) 0.054(3) -0.003(2) 0.025(3) -0.006(2)
B7 0.075(4) 0.038(3) 0.057(3) 0.011(2) 0.032(3) -0.002(3)
B8 0.048(3) 0.057(3) 0.068(4) -0.006(3) 0.025(3) -0.015(3)
B9 0.070(4) 0.051(3) 0.071(3) 0.000(3) 0.037(3) -0.020(3)
B10 0.074(4) 0.064(4) 0.072(4) -0.003(3) 0.050(3) -0.016(3)
B11 0.084(4) 0.059(4) 0.064(4) 0.005(3) 0.042(3) -0.012(3)
B12 0.069(3) 0.065(3) 0.050(3) 0.000(2) 0.038(3) 0.000(3)
B13 0.055(3) 0.041(3) 0.045(3) 0.002(2) 0.029(2) 0.004(2)
B14 0.078(4) 0.058(3) 0.062(3) 0.010(3) 0.052(3) 0.009(3)
B15 0.089(4) 0.067(4) 0.070(4) 0.013(3) 0.057(3) 0.003(3)
B16 0.071(3) 0.041(3) 0.049(3) 0.008(2) 0.031(3) -0.001(3)
B17 0.058(3) 0.046(3) 0.060(3) 0.001(2) 0.020(3) -0.009(2)
B18 0.036(3) 0.051(3) 0.060(3) -0.002(2) 0.012(2) 0.000(2)
B19 0.059(3) 0.053(3) 0.081(4) 0.002(3) 0.043(3) 0.008(3)
B20 0.077(4) 0.069(4) 0.094(4) 0.009(3) 0.059(4) -0.002(3)
B21 0.072(4) 0.060(4) 0.084(4) 0.001(3) 0.043(3) -0.013(3)
B22 0.056(3) 0.060(4) 0.096(4) 0.010(3) 0.032(3) -0.003(3)
O1 0.065(2) 0.077(2) 0.107(3) 0.036(2) -0.0027(19) 0.0027(18)
O3 0.064(2) 0.124(3) 0.132(3) 0.028(2) 0.020(2) 0.031(2)
O4 0.092(3) 0.079(3) 0.119(3) 0.032(2) 0.056(2) 0.021(2)
S1 0.0432(6) 0.0391(6) 0.0390(6) 0.0022(4) 0.0167(5) 0.0012(4)
S2 0.0425(6) 0.0518(6) 0.0401(6) 0.0055(5) 0.0160(5) 0.0035(5)
S3 0.0529(6) 0.0388(6) 0.0401(6) 0.0031(4) 0.0235(5) 0.0054(5)
S4 0.0759(8) 0.0615(8) 0.0429(6) 0.0067(5) 0.0177(6) 0.0085(6)
C1 0.048(2) 0.039(2) 0.039(2) 0.0023(17) 0.0203(19) -0.0013(18)
Co1 0.0441(3) 0.0373(3) 0.0361(3) 0.0003(2) 0.0180(2) 0.0023(2)
C2 0.044(2) 0.048(2) 0.039(2) -0.0002(18) 0.0183(19) -0.0023(19)
C3 0.055(2) 0.043(2) 0.038(2) 0.0016(17) 0.0236(19) 0.0001(19)
C4 0.060(3) 0.043(2) 0.045(2) 0.0055(18) 0.028(2) 0.007(2)
C5 0.050(2) 0.040(2) 0.034(2) -0.0052(17) 0.0233(19) 0.0017(19)
C6 0.062(3) 0.042(2) 0.037(2) -0.0033(18) 0.022(2) 0.001(2)
C7 0.066(3) 0.048(3) 0.049(3) -0.005(2) 0.030(2) -0.007(2)
C8 0.072(3) 0.033(2) 0.053(2) -0.0008(18) 0.035(2) 0.0032(17)
C9 0.055(2) 0.034(2) 0.042(2) 0.0014(17) 0.023(2) 0.0089(16)
C10 0.051(2) 0.037(2) 0.034(2) -0.0029(16) 0.0159(18) -0.0053(18)
C11 0.049(2) 0.046(2) 0.033(2) 0.0025(17) 0.0100(19) -0.003(2)
C14 0.051(2) 0.041(2) 0.039(2) -0.0028(18) 0.0212(19) 0.0007(19)
C15 0.053(3) 0.042(2) 0.045(2) 0.0016(18) 0.023(2) 0.0044(19)
C16 0.068(3) 0.034(2) 0.050(3) 0.0005(18) 0.025(2) -0.003(2)
C17 0.078(3) 0.058(3) 0.042(3) -0.009(2) 0.023(2) -0.007(2)
C18 0.076(3) 0.055(3) 0.044(2) -0.005(2) 0.033(2) -0.008(2)
C19 0.065(3) 0.066(3) 0.043(2) 0.014(2) 0.020(2) 0.011(2)
C20 0.066(3) 0.083(4) 0.078(3) 0.020(3) 0.033(3) 0.013(3)
C21 0.062(4) 0.112(5) 0.081(4) 0.024(3) 0.024(3) 0.031(4)
C22 0.136(5) 0.074(4) 0.164(5) 0.042(4) 0.066(4) 0.033(4)
C12 0.054(3) 0.060(3) 0.054(3) 0.007(2) 0.013(2) -0.011(3)
O2A 0.043(4) 0.055(4) 0.066(5) -0.004(3) -0.022(3) -0.016(3)
C13A 0.092(7) 0.093(7) 0.118(7) 0.003(6) 0.035(6) 0.001(6)
O2B 0.073(5) 0.073(5) 0.093(6) 0.017(4) 0.013(4) -0.015(4)
C13B 0.025(4) 0.074(6) 0.141(7) 0.027(6) -0.012(5) -0.012(4)

loop_
_atom_type_symbol
_atom_type_description
_atom_type_scat_dispersion_real
_atom_type_scat_dispersion_imag
_atom_type_scat_source
C C 0.0033 0.0016 'International Tables Vol C Tables 4.2.6.8 and 6.1.1.4'
H H 0.0000 0.0000 'International Tables Vol C Tables 4.2.6.8 and 6.1.1.4'
B B 0.0013 0.0007 'International Tables Vol C Tables 4.2.6.8 and 6.1.1.4'
O O 0.0106 0.0060 'International Tables Vol C Tables 4.2.6.8 and 6.1.1.4'
S S 0.1246 0.1234 'International Tables Vol C Tables 4.2.6.8 and 6.1.1.4'
Co Co 0.3494 0.9721 'International Tables Vol C Tables 4.2.6.8 and 6.1.1.4'

loop_
_geom_angle_atom_site_label_1
_geom_angle_atom_site_label_2
_geom_angle_atom_site_label_3
_geom_angle
C14 B3 C1 109.6(3)
C14 B3 B12 132.2(3)
C1 B3 B12 103.7(3)
C14 B3 B5 137.3(3)
C1 B3 B5 102.8(3)
B12 B3 B5 61.1(2)
C14 B3 C2 122.6(3)
C1 B3 C2 56.21(19)
B12 B3 C2 104.1(3)
B5 B3 C2 57.3(2)
C14 B3 B4 112.7(3)
C1 B3 B4 58.1(2)
B12 B3 B4 59.6(2)
B5 B3 B4 107.7(3)
C2 B3 B4 103.3(3)
C1 B4 B11 105.2(3)
C1 B4 B12 104.0(3)
B11 B4 B12 60.6(3)
C1 B4 B7 59.4(2)
B11 B4 B7 60.7(2)
B12 B4 B7 109.3(3)
C1 B4 B3 59.3(2)
B11 B4 B3 108.3(3)
B12 B4 B3 58.8(2)
B7 B4 B3 109.9(3)
C1 B4 H4 124.7
B11 B4 H4 121.9
B12 B4 H4 122.7
B7 B4 H4 120.0
B3 B4 H4 121.2
C2 B5 B3 62.0(2)
C2 B5 B12 105.9(3)
B3 B5 B12 58.7(2)
C2 B5 B10 104.3(3)
B3 B5 B10 107.5(3)
B12 B5 B10 59.8(2)
C2 B5 B8 57.9(2)
B3 B5 B8 109.2(3)
B12 B5 B8 107.0(3)
B10 B5 B8 59.2(2)
C2 B5 H5 123.5
B3 B5 H5 120.5
B12 B5 H5 122.9
B10 B5 H5 123.2
B8 B5 H5 122.0
C1 B6 C2 57.9(2)
C1 B6 B9 105.1(3)
C2 B6 B9 105.2(3)
C1 B6 B7 59.9(2)
C2 B6 B7 107.2(3)
B9 B6 B7 60.2(2)
C1 B6 B8 104.2(3)
C2 B6 B8 57.8(2)
B9 B6 B8 60.3(2)
B7 B6 B8 108.9(3)
C1 B6 H6B 124.3
C2 B6 H6B 123.7
B9 B6 H6B 122.8
B7 B6 H6B 120.6
B8 B6 H6B 122.6
C1 B7 B6 58.4(2)
C1 B7 B9 103.7(3)
B6 B7 B9 59.9(2)
C1 B7 B4 58.6(2)
B6 B7 B4 107.7(3)
B9 B7 B4 106.8(3)
C1 B7 B11 103.3(3)
B6 B7 B11 107.2(3)
B9 B7 B11 59.5(3)
B4 B7 B11 59.1(2)
C1 B7 H7B 125.4
B6 B7 H7B 121.6
B9 B7 H7B 123.0
B4 B7 H7B 122.0
B11 B7 H7B 123.3
C2 B8 B10 105.8(3)
C2 B8 B6 59.8(2)
B10 B8 B6 107.4(3)
C2 B8 B9 106.0(3)
B10 B8 B9 59.9(3)
B6 B8 B9 59.4(2)
C2 B8 B5 58.6(2)
B10 B8 B5 60.3(2)
B6 B8 B5 107.8(3)
B9 B8 B5 108.1(3)
C2 B8 H8B 123.6
B10 B8 H8B 122.3
B6 B8 H8B 121.8
B9 B8 H8B 122.2
B5 B8 H8B 121.6
B6 B9 B11 108.3(3)
B6 B9 B7 59.9(2)
B11 B9 B7 60.7(3)
B6 B9 B10 108.0(3)
B11 B9 B10 60.1(3)
B7 B9 B10 108.9(3)
B6 B9 B8 60.3(2)
B11 B9 B8 108.2(3)
B7 B9 B8 108.7(3)
B10 B9 B8 59.8(3)
B6 B9 H9B 121.7
B11 B9 H9B 121.5
B7 B9 H9B 121.0
B10 B9 H9B 121.6
B8 B9 H9B 121.5
B11 B10 B8 108.2(3)
B11 B10 B9 59.7(3)
B8 B10 B9 60.3(2)
B11 B10 B12 59.9(3)
B8 B10 B12 108.3(3)
B9 B10 B12 107.6(3)
B11 B10 B5 108.3(3)
B8 B10 B5 60.5(2)
B9 B10 B5 108.5(3)
B12 B10 B5 60.0(2)
B11 B10 H10B 121.8
B8 B10 H10B 121.3
B9 B10 H10B 121.8
B12 B10 H10B 121.9
B5 B10 H10B 121.3
B4 B11 B9 108.0(3)
B4 B11 B10 108.2(3)
B9 B11 B10 60.2(3)
B4 B11 B12 59.8(2)
B9 B11 B12 108.5(3)
B10 B11 B12 60.4(3)
B4 B11 B7 60.2(2)
B9 B11 B7 59.8(2)
B10 B11 B7 108.2(3)
B12 B11 B7 108.3(3)
B4 B11 H11B 121.7
B9 B11 H11B 121.6
B10 B11 H11B 121.4
B12 B11 H11B 121.4
B7 B11 H11B 121.6
B3 B12 B4 61.6(2)
B3 B12 B11 109.8(3)
B4 B12 B11 59.6(3)
B3 B12 B10 109.0(3)
B4 B12 B10 107.4(3)
B11 B12 B10 59.7(3)
B3 B12 B5 60.2(2)
B4 B12 B5 108.5(3)
B11 B12 B5 108.2(3)
B10 B12 B5 60.2(2)
B3 B12 H12 120.2
B4 B12 H12 121.6
B11 B12 H12 121.5
B10 B12 H12 121.9
B5 B12 H12 121.6
C5 B13 C3 111.9(3)
C5 B13 C4 123.6(3)
C3 B13 C4 62.8(2)
C5 B13 B19 129.3(3)
C3 B13 B19 104.5(3)
C4 B13 B19 103.9(3)
C5 B13 B14 133.0(3)
C3 B13 B14 107.6(3)
C4 B13 B14 56.9(2)
B19 B13 B14 59.6(2)
C5 B13 B18 114.8(3)
C3 B13 B18 57.0(2)
C4 B13 B18 106.8(3)
B19 B13 B18 59.7(2)
B14 B13 B18 107.7(3)
C4 B14 B20 104.7(3)
C4 B14 B19 106.5(3)
B20 B14 B19 60.1(3)
C4 B14 B15 57.7(2)
B20 B14 B15 59.5(3)
B19 B14 B15 107.7(3)
C4 B14 B13 60.2(2)
B20 B14 B13 107.2(3)
B19 B14 B13 59.7(2)
B15 B14 B13 107.1(3)
C4 B14 H14 123.8
B20 B14 H14 122.8
B19 B14 H14 121.8
B15 B14 H14 122.5
B13 B14 H14 121.7
C4 B15 B21 106.3(3)
C4 B15 B20 105.3(3)
B21 B15 B20 60.8(3)
C4 B15 B14 58.1(2)
B21 B15 B14 108.4(4)
B20 B15 B14 59.8(3)
C4 B15 B16 59.1(2)
B21 B15 B16 59.7(2)
B20 B15 B16 107.5(3)
B14 B15 B16 106.6(3)
C4 B15 H15 123.9
B21 B15 H15 121.4
B20 B15 H15 122.2
B14 B15 H15 122.2
B16 B15 H15 122.3
C3 B16 C4 63.5(2)
C3 B16 B21 104.8(3)
C4 B16 B21 103.5(3)
C3 B16 B17 57.6(2)
C4 B16 B17 108.4(3)
B21 B16 B17 60.3(3)
C3 B16 B15 107.4(3)
C4 B16 B15 56.6(2)
B21 B16 B15 58.6(2)
B17 B16 B15 107.9(3)
C3 B16 H16B 122.0
C4 B16 H16B 122.5
B21 B16 H16B 124.5
B17 B16 H16B 121.4
B15 B16 H16B 122.9
C3 B17 B18 58.6(2)
C3 B17 B16 59.4(2)
B18 B17 B16 107.5(3)
C3 B17 B21 105.7(3)
B18 B17 B21 107.4(3)
B16 B17 B21 59.7(2)
C3 B17 B22 105.2(3)
B18 B17 B22 59.6(2)
B16 B17 B22 107.5(3)
B21 B17 B22 59.8(3)
C3 B17 H17B 123.9
B18 B17 H17B 122.0
B16 B17 H17B 121.7
B21 B17 H17B 122.3
B22 B17 H17B 122.6
C3 B18 B17 58.3(2)
C3 B18 B22 105.9(3)
B17 B18 B22 60.9(3)
C3 B18 B19 105.7(3)
B17 B18 B19 109.0(3)
B22 B18 B19 60.7(3)
C3 B18 B13 59.0(2)
B17 B18 B13 107.1(3)
B22 B18 B13 107.5(3)
B19 B18 B13 59.2(2)
C3 B18 H18B 124.1
B17 B18 H18B 121.4
B22 B18 H18B 121.7
B19 B18 H18B 121.8
B13 B18 H18B 122.4
B14 B19 B13 60.7(2)
B14 B19 B20 59.9(3)
B13 B19 B20 107.8(3)
B14 B19 B18 109.7(3)
B13 B19 B18 61.1(2)
B20 B19 B18 107.3(3)
B14 B19 B22 108.0(3)
B13 B19 B22 107.9(3)
B20 B19 B22 59.4(3)
B18 B19 B22 59.2(2)
B14 B19 H19B 120.9
B13 B19 H19B 121.2
B20 B19 H19B 122.5
B18 B19 H19B 121.2
B22 B19 H19B 122.4
B15 B20 B22 108.6(3)
B15 B20 B14 60.8(3)
B22 B20 B14 109.3(3)
B15 B20 B19 108.6(3)
B22 B20 B19 60.8(3)
B14 B20 B19 60.0(3)
B15 B20 B21 59.2(3)
B22 B20 B21 60.2(3)
B14 B20 B21 107.9(3)
B19 B20 B21 108.1(3)
B15 B20 H20B 121.5
B22 B20 H20B 120.8
B14 B20 H20B 121.2
B19 B20 H20B 121.4
B21 B20 H20B 122.2
B15 B21 B16 61.8(3)
B15 B21 B20 59.9(3)
B16 B21 B20 108.4(3)
B15 B21 B22 108.6(4)
B16 B21 B22 108.0(3)
B20 B21 B22 59.5(3)
B15 B21 B17 110.1(3)
B16 B21 B17 59.9(2)
B20 B21 B17 108.2(3)
B22 B21 B17 60.3(3)
B15 B21 H21 120.3
B16 B21 H21 121.3
B20 B21 H21 122.1
B22 B21 H21 121.9
B17 B21 H21 121.0
B18 B22 B20 108.3(4)
B18 B22 B21 107.3(3)
B20 B22 B21 60.2(3)
B18 B22 B17 59.4(2)
B20 B22 B17 108.4(4)
B21 B22 B17 59.9(3)
B18 B22 B19 60.1(2)
B20 B22 B19 59.8(3)
B21 B22 B19 107.3(4)
B17 B22 B19 107.4(3)
B18 B22 H22 121.9
B20 B22 H22 121.2
B21 B22 H22 122.1
B17 B22 H22 121.9
B19 B22 H22 122.2
C21 O4 C22 116.7(4)
C1 S1 C10 91.99(15)
C1 S1 Co1 103.87(11)
C10 S1 Co1 120.26(11)
C2 S2 Co1 104.21(12)
C3 S3 Co1 104.67(11)
C19 S4 C4 103.62(18)
C2 C1 B6 61.9(2)
C2 C1 B4 112.7(3)
B6 C1 B4 113.1(3)
C2 C1 B7 111.8(3)
B6 C1 B7 61.7(2)
B4 C1 B7 62.0(2)
C2 C1 B3 63.6(2)
B6 C1 B3 115.9(3)
B4 C1 B3 62.6(2)
B7 C1 B3 114.7(3)
C2 C1 S1 112.0(2)
B6 C1 S1 121.8(2)
B4 C1 S1 120.5(3)
B7 C1 S1 128.7(3)
B3 C1 S1 107.8(2)
C6 Co1 C5 40.67(12)
C6 Co1 C9 66.34(14)
C5 Co1 C9 39.66(11)
C6 Co1 C7 39.61(12)
C5 Co1 C7 67.22(13)
C9 Co1 C7 65.48(14)
C6 Co1 C8 66.21(14)
C5 Co1 C8 67.21(13)
C9 Co1 C8 39.57(12)
C7 Co1 C8 38.58(12)
C6 Co1 S2 104.77(11)
C5 Co1 S2 142.81(10)
C9 Co1 S2 157.49(10)
C7 Co1 S2 94.21(11)
C8 Co1 S2 118.16(10)
C6 Co1 S3 96.78(10)
C5 Co1 S3 86.24(10)
C9 Co1 S3 115.49(10)
C7 Co1 S3 134.75(11)
C8 Co1 S3 153.11(10)
S2 Co1 S3 85.43(4)
C6 Co1 S1 155.97(10)
C5 Co1 S1 127.51(10)
C9 Co1 S1 93.04(10)
C7 Co1 S1 121.72(10)
C8 Co1 S1 90.12(10)
S2 Co1 S1 89.68(3)
S3 Co1 S1 103.53(4)
C1 C2 B8 109.7(3)
C1 C2 B5 108.8(3)
B8 C2 B5 63.5(2)
C1 C2 B6 60.2(2)
B8 C2 B6 62.4(2)
B5 C2 B6 113.9(3)
C1 C2 S2 118.3(2)
B8 C2 S2 121.0(3)
B5 C2 S2 123.6(3)
B6 C2 S2 115.5(2)
C1 C2 B3 60.2(2)
B8 C2 B3 112.7(3)
B5 C2 B3 60.7(2)
B6 C2 B3 111.8(3)
S2 C2 B3 119.8(2)
B17 C3 B18 63.1(2)
B17 C3 B16 63.0(2)
B18 C3 B16 114.0(3)
B17 C3 B13 115.0(3)
B18 C3 B13 64.0(2)
B16 C3 B13 110.7(3)
B17 C3 S3 127.8(2)
B18 C3 S3 122.4(2)
B16 C3 S3 119.7(2)
B13 C3 S3 111.4(2)
B17 C3 C4 108.7(3)
B18 C3 C4 109.4(3)
B16 C3 C4 58.5(2)
B13 C3 C4 59.14(19)
S3 C3 C4 115.0(2)
B15 C4 B14 64.2(2)
B15 C4 B16 64.2(2)
B14 C4 B16 115.5(3)
B15 C4 B13 114.4(3)
B14 C4 B13 62.9(2)
B16 C4 B13 109.3(3)
B15 C4 S4 123.1(3)
B14 C4 S4 119.7(3)
B16 C4 S4 119.8(3)
B13 C4 S4 115.4(2)
B15 C4 C3 109.1(3)
B14 C4 C3 108.6(3)
B16 C4 C3 58.00(19)
B13 C4 C3 58.09(19)
S4 C4 C3 119.5(2)
C9 C5 C6 105.3(3)
C9 C5 B13 122.2(3)
C6 C5 B13 131.8(3)
C9 C5 Co1 70.36(18)
C6 C5 Co1 68.85(18)
B13 C5 Co1 117.9(2)
C7 C6 C5 108.8(3)
C7 C6 Co1 72.09(19)
C5 C6 Co1 70.47(18)
C7 C6 H6 122.8
C5 C6 H6 128.0
Co1 C6 H6 118.0
C8 C7 C6 108.7(3)
C8 C7 Co1 71.2(2)
C6 C7 Co1 68.3(2)
C8 C7 H7 115.8
C6 C7 H7 135.2
Co1 C7 H7 121.2
C7 C8 C9 107.0(3)
C7 C8 Co1 70.2(2)
C9 C8 Co1 68.89(19)
C7 C8 H8 130.2
C9 C8 H8 122.7
Co1 C8 H8 125.5
C5 C9 C8 110.1(3)
C5 C9 Co1 69.98(19)
C8 C9 Co1 71.55(19)
C5 C9 H9 128.7
C8 C9 H9 120.4
Co1 C9 H9 116.9
C11 C10 C14 104.3(3)
C11 C10 S1 119.7(2)
C14 C10 S1 111.4(2)
C11 C10 H10 111.0
C14 C10 H10 108.3
S1 C10 H10 101.8
C12 C11 C10 111.9(3)
C12 C11 C16 114.7(3)
C10 C11 C16 101.5(3)
C12 C11 H11 114.9
C10 C11 H11 106.3
C16 C11 H11 106.4
C15 C14 C18 99.5(3)
C15 C14 B3 126.4(3)
C18 C14 B3 117.9(3)
C15 C14 C10 101.8(3)
C18 C14 C10 99.8(3)
B3 C14 C10 107.5(3)
C14 C15 C16 95.0(3)
C14 C15 H15A 124.3
C16 C15 H15A 105.5
C14 C15 H15B 114.5
C16 C15 H15B 104.7
H15A C15 H15B 109.4
C17 C16 C15 100.2(3)
C17 C16 C11 106.2(3)
C15 C16 C11 100.2(3)
C17 C16 H16 108.1
C15 C16 H16 120.5
C11 C16 H16 119.3
C18 C17 C16 108.3(3)
C18 C17 H17 122.4
C16 C17 H17 127.6
C17 C18 C14 107.5(3)
C17 C18 H18 132.3
C14 C18 H18 120.0
C20 C19 S4 120.9(4)
C20 C19 H19 126.7
S4 C19 H19 112.5
C19 C20 C21 121.8(5)
C19 C20 H20 138.0
C21 C20 H20 98.1
O3 C21 O4 122.4(5)
O3 C21 C20 122.6(6)
O4 C21 C20 114.9(5)
O4 C22 H22A 109.5
O4 C22 H22B 109.5
H22A C22 H22B 109.5
O4 C22 H22C 109.5
H22A C22 H22C 109.5
H22B C22 H22C 109.5
O1 C12 O2B 117.4(5)
O1 C12 O2A 123.2(5)
O2B C12 O2A 38.6(4)
O1 C12 C11 126.8(4)
O2B C12 C11 111.8(5)
O2A C12 C11 107.4(4)
C13A O2A C12 113.7(8)
C12 O2B C13B 116.9(7)
O2B C13B H13D 109.5
O2B C13B H13E 109.5
H13D C13B H13E 109.5
O2B C13B H13F 109.5
H13D C13B H13F 109.5
H13E C13B H13F 109.5

loop_
_geom_bond_atom_site_label_1
_geom_bond_atom_site_label_2
_geom_bond_distance
B3 C14 1.559(5)
B3 C1 1.739(5)
B3 B12 1.745(5)
B3 B5 1.771(6)
B3 C2 1.794(5)
B3 B4 1.795(6)
B4 C1 1.717(5)
B4 B11 1.755(6)
B4 B12 1.759(6)
B4 B7 1.776(6)
B4 H4 1.1000
B5 C2 1.710(5)
B5 B12 1.788(6)
B5 B10 1.791(6)
B5 B8 1.794(6)
B5 H5 1.1000
B6 C1 1.706(5)
B6 C2 1.733(5)
B6 B9 1.761(6)
B6 B7 1.763(6)
B6 B8 1.778(6)
B6 H6B 1.1000
B7 C1 1.733(5)
B7 B9 1.767(6)
B7 B11 1.784(6)
B7 H7B 1.1000
B8 C2 1.698(5)
B8 B10 1.770(6)
B8 B9 1.778(6)
B8 H8B 1.1000
B9 B11 1.762(6)
B9 B10 1.772(6)
B9 H9B 1.1000
B10 B11 1.769(7)
B10 B12 1.783(6)
B10 H10B 1.1000
B11 B12 1.773(6)
B11 H11B 1.1000
B12 H12 1.1000
B13 C5 1.576(5)
B13 C3 1.724(5)
B13 C4 1.744(5)
B13 B19 1.772(6)
B13 B14 1.790(5)
B13 B18 1.808(6)
B14 C4 1.684(5)
B14 B20 1.767(7)
B14 B19 1.770(6)
B14 B15 1.785(6)
B14 H14 1.1000
B15 C4 1.675(5)
B15 B21 1.750(7)
B15 B20 1.762(7)
B15 B16 1.807(6)
B15 H15 1.1000
B16 C3 1.712(5)
B16 C4 1.722(5)
B16 B21 1.770(6)
B16 B17 1.773(6)
B16 H16B 1.1000
B17 C3 1.680(5)
B17 B18 1.761(6)
B17 B21 1.780(6)
B17 B22 1.787(6)
B17 H17B 1.1000
B18 C3 1.686(5)
B18 B22 1.765(6)
B18 B19 1.782(6)
B18 H18B 1.1000
B19 B20 1.772(6)
B19 B22 1.791(6)
B19 H19B 1.1000
B20 B22 1.766(7)
B20 B21 1.779(6)
B20 H20B 1.1000
B21 B22 1.779(7)
B21 H21 1.1000
B22 H22 1.1000
O1 C12 1.168(4)
O3 C21 1.205(5)
O4 C21 1.313(6)
O4 C22 1.431(5)
S1 C1 1.814(3)
S1 C10 1.858(3)
S1 Co1 2.2841(10)
S2 C2 1.782(3)
S2 Co1 2.2608(10)
S3 C3 1.771(3)
S3 Co1 2.2751(10)
S4 C19 1.752(4)
S4 C4 1.766(4)
C1 C2 1.665(4)
Co1 C6 2.054(3)
Co1 C5 2.076(3)
Co1 C9 2.081(3)
Co1 C7 2.104(4)
Co1 C8 2.116(3)
C3 C4 1.806(5)
C5 C9 1.410(4)
C5 C6 1.435(4)
C6 C7 1.409(4)
C6 H6 0.9183
C7 C8 1.394(4)
C7 H7 0.9735
C8 C9 1.421(4)
C8 H8 0.9464
C9 H9 1.1042
C10 C11 1.542(4)
C10 C14 1.576(4)
C10 H10 1.0927
C11 C12 1.497(5)
C11 C16 1.567(4)
C11 H11 0.9332
C14 C15 1.527(4)
C14 C18 1.541(4)
C15 C16 1.532(4)
C15 H15A 1.0590
C15 H15B 1.0473
C16 C17 1.515(4)
C16 H16 1.0444
C17 C18 1.316(5)
C17 H17 1.0287
C18 H18 1.0754
C19 C20 1.288(5)
C19 H19 1.0382
C20 C21 1.460(6)
C20 H20 0.9974
C22 H22A 0.9600
C22 H22B 0.9600
C22 H22C 0.9600
C12 O2B 1.356(9)
C12 O2A 1.362(9)
O2A C13A 1.314(8)
C13A H13A 0.9600
C13A H13B 0.9600
C13A H13C 0.9600
O2B C13B 1.494(11)
C13B H13D 0.9600
C13B H13E 0.9600
C13B H13F 0.9600
